data_7717018
loop_
_publ_author_name
'Kalisch, Tim'
'Schnakenburg, Gregor'
'Nikonov, Georgii I.'
'Streubel, Rainer'

_publ_section_title
;
 [4 + 1]- and [4 + 2]-cycloadditions of a thiazole-2-thione-based
 1,4-diphosphinine - broadening the scope.
;
_journal_issue 38
_journal_name_full 'Dalton transactions (Cambridge, England : 2003)'
_journal_page_first 16018
_journal_page_last 16022
_journal_paper_doi 10.1039/d4dt02029d
_journal_volume 53
_journal_year 2024
_chemical_formula_moiety 'C18 H26 N2 P2 S4'
_chemical_formula_sum 'C18 H26 N2 P2 S4'
_chemical_formula_weight 460.62
_chemical_name_systematic KT-374
_space_group_crystal_system triclinic
_space_group_IT_number 2
_space_group_name_Hall '-P 1'
_space_group_name_H-M_alt 'P -1'
_atom_sites_solution_hydrogens geom
_audit_creation_date 2022-12-15
_audit_creation_method
;
Olex2 1.2
(compiled 2018.05.29 svn.r3508 for OlexSys, GUI svn.r5506)
;
_audit_update_record
;
2024-06-27 deposited with the CCDC.	2024-09-10 downloaded from the CCDC.
;
_cell_angle_alpha 102.542(3)
_cell_angle_beta 101.566(3)
_cell_angle_gamma 106.023(3)
_cell_formula_units_Z 2
_cell_length_a 8.3076(3)
_cell_length_b 10.2906(4)
_cell_length_c 15.3615(6)
_cell_measurement_reflns_used 34334
_cell_measurement_temperature 100
_cell_measurement_theta_max 71.03
_cell_measurement_theta_min 4.68
_cell_volume 1183.70(9)
_computing_cell_refinement 'X-Area Recipe 1.37.0.0 (STOE, 2021)'
_computing_data_collection 'X-Area Pilatus3_SV 1.31.186.0 (STOE, 2022)'
_computing_data_reduction
;
X-Area Integrate 2.5.3.0 (STOE, 2021)
X-Area LANA 2.7.5.0 (STOE, 2022)
;
_computing_molecular_graphics 'Olex2 (Dolomanov et al., 2009)'
_computing_publication_material 'Olex2 (Dolomanov et al., 2009)'
_computing_structure_refinement 'XL (Sheldrick, 2008)'
_computing_structure_solution 'SHELXT 2014/5 (Sheldrick, 2014)'
_diffrn_ambient_temperature 100
_diffrn_detector_area_resol_mean 5.81
_diffrn_measured_fraction_theta_full 0.994
_diffrn_measured_fraction_theta_max 0.981
_diffrn_measurement_device_type 'STOE Stadivari'
_diffrn_measurement_method 'rotation method, \w scans'
_diffrn_radiation_type CuK\a
_diffrn_radiation_wavelength 1.54186
_diffrn_reflns_av_R_equivalents 0.0418
_diffrn_reflns_av_unetI/netI 0.0251
_diffrn_reflns_Laue_measured_fraction_full 0.994
_diffrn_reflns_Laue_measured_fraction_max 0.981
_diffrn_reflns_limit_h_max 10
_diffrn_reflns_limit_h_min -9
_diffrn_reflns_limit_k_max 12
_diffrn_reflns_limit_k_min -12
_diffrn_reflns_limit_l_max 18
_diffrn_reflns_limit_l_min -10
_diffrn_reflns_number 27308
_diffrn_reflns_point_group_measured_fraction_full 0.994
_diffrn_reflns_point_group_measured_fraction_max 0.981
_diffrn_reflns_theta_full 67.686
_diffrn_reflns_theta_max 70.614
_diffrn_reflns_theta_min 4.671
_diffrn_source 'Axo Cu'
_exptl_absorpt_coefficient_mu 5.00
_exptl_absorpt_correction_T_max 0.4032
_exptl_absorpt_correction_T_min 0.2631
_exptl_absorpt_correction_type multi-scan
_exptl_absorpt_process_details
;
STOE LANA, absorption correction by scaling of reflection intensities.
J. Koziskova, F. Hahn, J. Richter, J. Kozisek, "Comparison of different
absorption corrections on the model structure of tetrakis(\m~2~-acetato)-
diaqua-di-copper(II)", Acta Chimica Slovaca, vol. 9, no. 2, 2016, pp. 136 - 140.
Afterwards a spherical absorption correction was performed within STOE LANA.
;
_exptl_crystal_colour 'clear colourless'
_exptl_crystal_colour_lustre clear
_exptl_crystal_colour_primary colourless
_exptl_crystal_density_diffrn 1.292
_exptl_crystal_density_method 'not measured'
_exptl_crystal_description plank
_exptl_crystal_F_000 484
_exptl_crystal_size_max 0.2
_exptl_crystal_size_mid 0.1
_exptl_crystal_size_min 0.05
_refine_diff_density_max 0.504
_refine_diff_density_min -0.583
_refine_diff_density_rms 0.079
_refine_ls_extinction_method none
_refine_ls_goodness_of_fit_ref 1.051
_refine_ls_hydrogen_treatment constr
_refine_ls_matrix_type full
_refine_ls_number_parameters 239
_refine_ls_number_reflns 4455
_refine_ls_number_restraints 0
_refine_ls_restrained_S_all 1.051
_refine_ls_R_factor_all 0.0439
_refine_ls_R_factor_gt 0.0387
_refine_ls_shift/su_max 0.001
_refine_ls_shift/su_mean 0.000
_refine_ls_structure_factor_coef Fsqd
_refine_ls_weighting_details 'w=1/[\s^2^(Fo^2^)+(0.0756P)^2^+0.5265P] where P=(Fo^2^+2Fc^2^)/3'
_refine_ls_weighting_scheme calc
_refine_ls_wR_factor_gt 0.1082
_refine_ls_wR_factor_ref 0.1125
_reflns_Friedel_coverage 0.000
_reflns_number_gt 3926
_reflns_number_total 4455
_reflns_threshold_expression 'I > 2\s(I)'
_cod_data_source_file d4dt02029d2.cif
_cod_data_source_block 4f
_cod_depositor_comments 'Adding full bibliography for 7717017--7717018.cif.'
_cod_original_cell_volume 1183.70(8)
_cod_database_code 7717018
_shelx_shelxl_version_number 2017/1
_shelx_space_group_comment
;
The symmetry employed for this shelxl refinement is uniquely defined
by the following loop, which should always be used as a source of
symmetry information in preference to the above space-group names.
They are only intended as comments.
;
_shelx_estimated_absorpt_t_max 0.788
_shelx_estimated_absorpt_t_min 0.434
_olex2_refinement_description
;
1. Fixed Uiso
 At 1.2 times of:
  All C(H,H) groups
 At 1.5 times of:
  All C(H,H,H) groups
2.a Secondary CH2 refined with riding coordinates:
 C4(H4A,H4B), C5(H5A,H5B), C10(H10A,H10B), C11(H11A,H11B), C14(H14A,H14B),
 C15(H15A,H15B), C17(H17A,H17B)
2.b Idealised Me refined as rotating group:
 C6(H6A,H6B,H6C), C12(H12A,H12B,H12C), C16(H16A,H16B,H16C), C18(H18A,H18B,H18C)
;
_olex2_submission_special_instructions 'No special instructions were received'

loop_
_space_group_symop_operation_xyz
'x, y, z'
'-x, -y, -z'

loop_
_atom_site_label
_atom_site_type_symbol
_atom_site_fract_x
_atom_site_fract_y
_atom_site_fract_z
_atom_site_U_iso_or_equiv
_atom_site_adp_type
_atom_site_occupancy
_atom_site_site_symmetry_order
_atom_site_calc_flag
_atom_site_refinement_flags_posn
_atom_site_refinement_flags_adp
_atom_site_refinement_flags_occupancy
_atom_site_disorder_assembly
_atom_site_disorder_group
S1 S 0.68438(7) 0.48122(6) 0.44985(4) 0.02768(15) Uani 1 1 d . . . . .
S2 S 0.70894(9) 0.27009(7) 0.55591(4) 0.03775(17) Uani 1 1 d . . . . .
S3 S 0.48001(6) 0.19486(5) 0.03361(4) 0.02448(14) Uani 1 1 d . . . . .
S4 S 0.71813(7) 0.36896(6) -0.05307(4) 0.02918(15) Uani 1 1 d . . . . .
P1 P 0.30658(7) 0.18931(5) 0.19936(4) 0.02255(15) Uani 1 1 d . . . . .
P2 P 0.50625(7) 0.53432(5) 0.26381(4) 0.02439(15) Uani 1 1 d . . . . .
N1 N 0.5102(2) 0.22015(19) 0.38139(13) 0.0248(4) Uani 1 1 d . . . . .
N2 N 0.6195(2) 0.46088(18) 0.10032(13) 0.0231(4) Uani 1 1 d . . . . .
C1 C 0.4662(3) 0.2832(2) 0.31263(15) 0.0240(4) Uani 1 1 d . . . . .
C2 C 0.6280(3) 0.3105(2) 0.46151(16) 0.0280(5) Uani 1 1 d . . . . .
C3 C 0.5481(3) 0.4242(2) 0.33810(15) 0.0253(4) Uani 1 1 d . . . . .
C4 C 0.4420(3) 0.0668(2) 0.36998(17) 0.0286(5) Uani 1 1 d . . . . .
H4A H 0.327237 0.025251 0.322785 0.034 Uiso 1 1 calc R . . . .
H4B H 0.424285 0.052155 0.429444 0.034 Uiso 1 1 calc R . . . .
C5 C 0.5647(3) -0.0095(2) 0.34030(17) 0.0319(5) Uani 1 1 d . . . . .
H5A H 0.681489 0.037525 0.385260 0.038 Uiso 1 1 calc R . . . .
H5B H 0.521904 -0.107679 0.343610 0.038 Uiso 1 1 calc R . . . .
C6 C 0.5830(3) -0.0141(3) 0.24359(18) 0.0349(5) Uani 1 1 d . . . . .
H6A H 0.468983 -0.063932 0.198034 0.052 Uiso 1 1 calc GR . . . .
H6B H 0.664519 -0.063750 0.230588 0.052 Uiso 1 1 calc GR . . . .
H6C H 0.627443 0.082487 0.239623 0.052 Uiso 1 1 calc GR . . . .
C7 C 0.4383(3) 0.2762(2) 0.13380(15) 0.0235(4) Uani 1 1 d . . . . .
C8 C 0.6143(3) 0.3551(2) 0.02864(16) 0.0246(4) Uani 1 1 d . . . . .
C9 C 0.5230(3) 0.4171(2) 0.15972(15) 0.0238(4) Uani 1 1 d . . . . .
C10 C 0.7275(3) 0.6084(2) 0.11603(16) 0.0253(5) Uani 1 1 d . . . . .
H10A H 0.673236 0.672514 0.147159 0.030 Uiso 1 1 calc R . . . .
H10B H 0.731944 0.625687 0.055475 0.030 Uiso 1 1 calc R . . . .
C11 C 0.9114(3) 0.6414(2) 0.17523(18) 0.0307(5) Uani 1 1 d . . . . .
H11A H 0.963222 0.573523 0.146186 0.037 Uiso 1 1 calc R . . . .
H11B H 0.907729 0.630364 0.237303 0.037 Uiso 1 1 calc R . . . .
C12 C 1.0253(3) 0.7914(2) 0.18593(19) 0.0371(6) Uani 1 1 d . . . . .
H12A H 0.974157 0.858785 0.214631 0.056 Uiso 1 1 calc GR . . . .
H12B H 1.032405 0.801590 0.124704 0.056 Uiso 1 1 calc GR . . . .
H12C H 1.142525 0.810303 0.225311 0.056 Uiso 1 1 calc GR . . . .
C13 C 0.1636(3) 0.3048(2) 0.20940(15) 0.0242(4) Uani 1 1 d . . . . .
C14 C 0.2644(3) 0.4659(2) 0.23666(16) 0.0266(5) Uani 1 1 d . . . . .
H14A H 0.232969 0.511110 0.291556 0.032 Uiso 1 1 calc R . . . .
H14B H 0.217657 0.500904 0.185300 0.032 Uiso 1 1 calc R . . . .
C15 C 0.0740(3) 0.2679(2) 0.28449(16) 0.0273(5) Uani 1 1 d . . . . .
H15A H 0.019491 0.164060 0.267673 0.033 Uiso 1 1 calc R . . . .
H15B H 0.164396 0.298138 0.344508 0.033 Uiso 1 1 calc R . . . .
C16 C -0.0653(3) 0.3356(3) 0.29745(18) 0.0331(5) Uani 1 1 d . . . . .
H16A H -0.153145 0.309863 0.237866 0.050 Uiso 1 1 calc GR . . . .
H16B H -0.010838 0.438561 0.320252 0.050 Uiso 1 1 calc GR . . . .
H16C H -0.121179 0.301782 0.342521 0.050 Uiso 1 1 calc GR . . . .
C17 C 0.0318(3) 0.2618(2) 0.11312(16) 0.0278(5) Uani 1 1 d . . . . .
H17A H -0.037124 0.326417 0.114878 0.033 Uiso 1 1 calc R . . . .
H17B H 0.098058 0.276683 0.067202 0.033 Uiso 1 1 calc R . . . .
C18 C -0.0952(3) 0.1100(2) 0.07818(17) 0.0310(5) Uani 1 1 d . . . . .
H18A H -0.165330 0.092055 0.014644 0.046 Uiso 1 1 calc GR . . . .
H18B H -0.172175 0.096434 0.118581 0.046 Uiso 1 1 calc GR . . . .
H18C H -0.029612 0.044180 0.078947 0.046 Uiso 1 1 calc GR . . . .

loop_
_atom_site_aniso_label
_atom_site_aniso_U_11
_atom_site_aniso_U_22
_atom_site_aniso_U_33
_atom_site_aniso_U_23
_atom_site_aniso_U_13
_atom_site_aniso_U_12
S1 0.0259(3) 0.0281(3) 0.0264(3) 0.0056(2) 0.0112(2) 0.0038(2)
S2 0.0457(4) 0.0398(3) 0.0267(3) 0.0112(2) 0.0098(3) 0.0117(3)
S3 0.0212(3) 0.0254(3) 0.0275(3) 0.0078(2) 0.0119(2) 0.0050(2)
S4 0.0253(3) 0.0366(3) 0.0294(3) 0.0124(2) 0.0159(2) 0.0080(2)
P1 0.0182(3) 0.0225(3) 0.0274(3) 0.0088(2) 0.0105(2) 0.0033(2)
P2 0.0221(3) 0.0224(3) 0.0295(3) 0.0081(2) 0.0138(2) 0.0034(2)
N1 0.0217(9) 0.0277(9) 0.0275(10) 0.0101(7) 0.0125(8) 0.0061(7)
N2 0.0179(8) 0.0258(9) 0.0273(10) 0.0102(7) 0.0112(7) 0.0044(7)
C1 0.0188(10) 0.0286(11) 0.0269(11) 0.0113(9) 0.0105(9) 0.0061(8)
C2 0.0270(11) 0.0310(11) 0.0282(12) 0.0070(9) 0.0152(10) 0.0087(9)
C3 0.0197(10) 0.0303(11) 0.0246(11) 0.0074(9) 0.0101(9) 0.0040(8)
C4 0.0283(11) 0.0257(11) 0.0341(13) 0.0134(9) 0.0149(10) 0.0046(9)
C5 0.0316(12) 0.0305(11) 0.0357(14) 0.0118(10) 0.0112(10) 0.0104(9)
C6 0.0318(12) 0.0323(12) 0.0409(14) 0.0067(10) 0.0170(11) 0.0093(10)
C7 0.0193(10) 0.0266(10) 0.0258(11) 0.0080(8) 0.0111(9) 0.0057(8)
C8 0.0172(10) 0.0292(11) 0.0284(12) 0.0107(9) 0.0083(9) 0.0058(8)
C9 0.0174(10) 0.0285(10) 0.0279(12) 0.0116(9) 0.0103(9) 0.0058(8)
C10 0.0223(10) 0.0240(10) 0.0325(12) 0.0125(9) 0.0128(9) 0.0053(8)
C11 0.0207(10) 0.0271(11) 0.0412(14) 0.0102(10) 0.0083(10) 0.0034(9)
C12 0.0268(12) 0.0284(12) 0.0485(16) 0.0036(10) 0.0161(11) -0.0006(9)
C13 0.0195(10) 0.0275(11) 0.0273(12) 0.0103(9) 0.0119(9) 0.0048(8)
C14 0.0234(10) 0.0267(11) 0.0337(12) 0.0107(9) 0.0160(10) 0.0073(9)
C15 0.0234(11) 0.0285(11) 0.0321(13) 0.0119(9) 0.0157(10) 0.0040(9)
C16 0.0281(12) 0.0341(12) 0.0423(14) 0.0133(10) 0.0226(11) 0.0077(10)
C17 0.0230(11) 0.0321(11) 0.0320(13) 0.0137(9) 0.0117(9) 0.0086(9)
C18 0.0234(11) 0.0345(12) 0.0330(13) 0.0085(10) 0.0084(10) 0.0071(9)

loop_
_atom_type_symbol
_atom_type_description
_atom_type_scat_dispersion_real
_atom_type_scat_dispersion_imag
_atom_type_scat_source
C C 0.0181 0.0091 'International Tables Vol C Tables 4.2.6.8 and 6.1.1.4'
H H 0.0000 0.0000 'International Tables Vol C Tables 4.2.6.8 and 6.1.1.4'
N N 0.0311 0.0180 'International Tables Vol C Tables 4.2.6.8 and 6.1.1.4'
P P 0.2955 0.4335 'International Tables Vol C Tables 4.2.6.8 and 6.1.1.4'
S S 0.3331 0.5567 'International Tables Vol C Tables 4.2.6.8 and 6.1.1.4'

loop_
_geom_angle_atom_site_label_1
_geom_angle_atom_site_label_2
_geom_angle_atom_site_label_3
_geom_angle
_geom_angle_site_symmetry_1
_geom_angle_site_symmetry_3
_geom_angle_publ_flag
C3 S1 C2 92.36(11) . . ?
C7 S3 C8 92.08(10) . . ?
C1 P1 C13 96.35(10) . . ?
C7 P1 C1 95.11(10) . . ?
C7 P1 C13 98.31(9) . . ?
C3 P2 C9 94.54(10) . . ?
C3 P2 C14 96.38(10) . . ?
C9 P2 C14 96.60(10) . . ?
C1 N1 C4 124.20(18) . . ?
C2 N1 C1 114.85(18) . . ?
C2 N1 C4 120.91(19) . . ?
C8 N2 C9 114.59(17) . . ?
C8 N2 C10 121.75(17) . . ?
C9 N2 C10 123.57(17) . . ?
N1 C1 P1 124.61(16) . . ?
C3 C1 P1 121.70(17) . . ?
C3 C1 N1 113.6(2) . . ?
S2 C2 S1 124.20(14) . . ?
N1 C2 S1 108.71(17) . . ?
N1 C2 S2 127.10(18) . . ?
S1 C3 P2 126.69(13) . . ?
C1 C3 S1 110.44(17) . . ?
C1 C3 P2 122.80(18) . . ?
N1 C4 H4A 109.1 . . ?
N1 C4 H4B 109.1 . . ?
N1 C4 C5 112.39(17) . . ?
H4A C4 H4B 107.9 . . ?
C5 C4 H4A 109.1 . . ?
C5 C4 H4B 109.1 . . ?
C4 C5 H5A 108.5 . . ?
C4 C5 H5B 108.5 . . ?
H5A C5 H5B 107.5 . . ?
C6 C5 C4 114.9(2) . . ?
C6 C5 H5A 108.5 . . ?
C6 C5 H5B 108.5 . . ?
C5 C6 H6A 109.5 . . ?
C5 C6 H6B 109.5 . . ?
C5 C6 H6C 109.5 . . ?
H6A C6 H6B 109.5 . . ?
H6A C6 H6C 109.5 . . ?
H6B C6 H6C 109.5 . . ?
S3 C7 P1 126.42(12) . . ?
C9 C7 S3 110.27(16) . . ?
C9 C7 P1 123.28(17) . . ?
S4 C8 S3 123.41(13) . . ?
N2 C8 S3 109.35(15) . . ?
N2 C8 S4 127.24(16) . . ?
N2 C9 P2 125.14(16) . . ?
C7 C9 P2 121.17(16) . . ?
C7 C9 N2 113.68(19) . . ?
N2 C10 H10A 109.3 . . ?
N2 C10 H10B 109.3 . . ?
N2 C10 C11 111.70(18) . . ?
H10A C10 H10B 107.9 . . ?
C11 C10 H10A 109.3 . . ?
C11 C10 H10B 109.3 . . ?
C10 C11 H11A 109.4 . . ?
C10 C11 H11B 109.4 . . ?
C10 C11 C12 111.3(2) . . ?
H11A C11 H11B 108.0 . . ?
C12 C11 H11A 109.4 . . ?
C12 C11 H11B 109.4 . . ?
C11 C12 H12A 109.5 . . ?
C11 C12 H12B 109.5 . . ?
C11 C12 H12C 109.5 . . ?
H12A C12 H12B 109.5 . . ?
H12A C12 H12C 109.5 . . ?
H12B C12 H12C 109.5 . . ?
C14 C13 P1 114.38(14) . . ?
C15 C13 P1 104.58(14) . . ?
C15 C13 C14 110.71(17) . . ?
C17 C13 P1 106.59(14) . . ?
C17 C13 C14 108.33(18) . . ?
C17 C13 C15 112.23(17) . . ?
P2 C14 H14A 107.1 . . ?
P2 C14 H14B 107.1 . . ?
C13 C14 P2 120.95(15) . . ?
C13 C14 H14A 107.1 . . ?
C13 C14 H14B 107.1 . . ?
H14A C14 H14B 106.8 . . ?
C13 C15 H15A 108.6 . . ?
C13 C15 H15B 108.6 . . ?
H15A C15 H15B 107.6 . . ?
C16 C15 C13 114.60(19) . . ?
C16 C15 H15A 108.6 . . ?
C16 C15 H15B 108.6 . . ?
C15 C16 H16A 109.5 . . ?
C15 C16 H16B 109.5 . . ?
C15 C16 H16C 109.5 . . ?
H16A C16 H16B 109.5 . . ?
H16A C16 H16C 109.5 . . ?
H16B C16 H16C 109.5 . . ?
C13 C17 H17A 108.1 . . ?
C13 C17 H17B 108.1 . . ?
H17A C17 H17B 107.3 . . ?
C18 C17 C13 116.59(19) . . ?
C18 C17 H17A 108.1 . . ?
C18 C17 H17B 108.1 . . ?
C17 C18 H18A 109.5 . . ?
C17 C18 H18B 109.5 . . ?
C17 C18 H18C 109.5 . . ?
H18A C18 H18B 109.5 . . ?
H18A C18 H18C 109.5 . . ?
H18B C18 H18C 109.5 . . ?

loop_
_geom_bond_atom_site_label_1
_geom_bond_atom_site_label_2
_geom_bond_distance
_geom_bond_site_symmetry_2
_geom_bond_publ_flag
S1 C2 1.747(2) . ?
S1 C3 1.729(2) . ?
S2 C2 1.659(2) . ?
S3 C7 1.733(2) . ?
S3 C8 1.744(2) . ?
S4 C8 1.669(2) . ?
P1 C1 1.832(2) . ?
P1 C7 1.818(2) . ?
P1 C13 1.903(2) . ?
P2 C3 1.824(2) . ?
P2 C9 1.837(2) . ?
P2 C14 1.861(2) . ?
N1 C1 1.394(3) . ?
N1 C2 1.362(3) . ?
N1 C4 1.479(3) . ?
N2 C8 1.354(3) . ?
N2 C9 1.397(3) . ?
N2 C10 1.473(3) . ?
C1 C3 1.351(3) . ?
C4 H4A 0.9900 . ?
C4 H4B 0.9900 . ?
C4 C5 1.529(3) . ?
C5 H5A 0.9900 . ?
C5 H5B 0.9900 . ?
C5 C6 1.516(3) . ?
C6 H6A 0.9800 . ?
C6 H6B 0.9800 . ?
C6 H6C 0.9800 . ?
C7 C9 1.352(3) . ?
C10 H10A 0.9900 . ?
C10 H10B 0.9900 . ?
C10 C11 1.516(3) . ?
C11 H11A 0.9900 . ?
C11 H11B 0.9900 . ?
C11 C12 1.525(3) . ?
C12 H12A 0.9800 . ?
C12 H12B 0.9800 . ?
C12 H12C 0.9800 . ?
C13 C14 1.554(3) . ?
C13 C15 1.552(3) . ?
C13 C17 1.543(3) . ?
C14 H14A 0.9900 . ?
C14 H14B 0.9900 . ?
C15 H15A 0.9900 . ?
C15 H15B 0.9900 . ?
C15 C16 1.530(3) . ?
C16 H16A 0.9800 . ?
C16 H16B 0.9800 . ?
C16 H16C 0.9800 . ?
C17 H17A 0.9900 . ?
C17 H17B 0.9900 . ?
C17 C18 1.530(3) . ?
C18 H18A 0.9800 . ?
C18 H18B 0.9800 . ?
C18 H18C 0.9800 . ?

loop_
_smtbx_masks_void_nr
_smtbx_masks_void_average_x
_smtbx_masks_void_average_y
_smtbx_masks_void_average_z
_smtbx_masks_void_volume
_smtbx_masks_void_count_electrons
_smtbx_masks_void_content
1 0.000 0.000 0.500 144.2 41.1 ?
